data_1559226
loop_
_publ_author_name
'Larsen, I. Kjoller'
'Lemmich, E.'
'Thiilborg, S. T.'
'Nielsen, H. M.'
'Piedade, Fatima M.'
'Kady, M. M.'
'Christensen, S. Brogger'

_publ_section_title
;
 The Absolute and Relative Configuration of the Molluscicides
 Ethuliacoumarin A and Isoethuliacoumarin A
;
_journal_name_full 'Acta Chemica Scandinavica'
_journal_page_first 750
_journal_page_last 756
_journal_paper_doi 10.3891/acta.chem.scand.46-0750
_journal_volume 46
_journal_year 1992
_chemical_formula_sum 'C20 H22 O5'
_chemical_formula_weight 342.34
_chemical_name_common
;
Ethuliacoumarin A
;
_space_group_IT_number 19
_space_group_name_Hall 'P 2ac 2ab'
_space_group_name_H-M_alt 'P 21 21 21'
_symmetry_cell_setting orthorhombic
_symmetry_Int_Tables_number 19
_symmetry_space_group_name_Hall 'P 2ac 2ab'
_symmetry_space_group_name_H-M 'P 21 21 21'
_cell_angle_alpha 90.
_cell_angle_beta 90.
_cell_angle_gamma 90.
_cell_formula_units_Z 4
_cell_length_a 6.9685(8)
_cell_length_b 20.755(1)
_cell_length_c 11.9252(9)
_cell_volume 1724.8(3)
_diffrn_ambient_temperature 105
_diffrn_radiation_probe x-ray
_diffrn_radiation_type CuK\a
_diffrn_radiation_wavelength 1.5418
_exptl_absorpt_coefficient_mu 0.73
_exptl_crystal_density_diffrn 1.319
_exptl_crystal_F_000 728
_refine_ls_number_reflns 3127
_refine_ls_R_factor_gt 0.049
_refine_ls_wR_factor_gt 0.073
_cod_data_source_file Acta-Chem-Scand-1992-46-750-1.cif
_cod_data_source_block 1
_cod_original_cell_volume 1724.8(2)
_cod_database_code 1559226

loop_
_space_group_symop_id
_space_group_symop_operation_xyz
1 x,y,z
2 1/2-x,-y,1/2+z
3 1/2+x,1/2-y,-z
4 -x,1/2+y,1/2-z

loop_
_atom_site_label
_atom_site_type_symbol
_atom_site_thermal_displace_type
_atom_site_fract_x
_atom_site_fract_y
_atom_site_fract_z
_atom_site_occupancy
_atom_site_U_iso_or_equiv
_atom_site_calc_flag
_atom_site_refinement_flags
_atom_site_disorder_assembly
_atom_site_disorder_group
O1 O Uiso 0.9454(3) 0.35207(9) 0.4097(2) 1.000 0.0356(4) . . . .
O2 O Uiso 0.9727(3) 0.45425(9) 0.4533(2) 1.000 0.0500(5) . . . .
O3 O Uiso 0.9049(3) 0.29691(7) 0.73920(10) 1.000 0.0289(4) . . . .
O4 O Uiso 0.7706(3) 0.31428(8) 0.9085(2) 1.000 0.0317(4) . . . .
O5 O Uiso 1.1390(2) 0.29084(7) 0.96670(10) 1.000 0.0299(4) . . . .
C1' C Uiso 1.1917(5) 0.48660(10) 0.7987(3) 1.000 0.0448(6) . . . .
C2 C Uiso 0.9509(4) 0.40010(10) 0.4892(2) 1.000 0.0358(6) . . . .
C2' C Uiso 1.1112(4) 0.46640(10) 0.7074(3) 1.000 0.0371(6) . . . .
C3 C Uiso 0.9272(3) 0.38290(10) 0.6063(2) 1.000 0.0258(5) . . . .
C3' C Uiso 0.9132(3) 0.43590(10) 0.6942(2) 1.000 0.0299(5) . . . .
C4 C Uiso 0.9234(3) 0.31910(10) 0.6345(2) 1.000 0.0244(5) . . . .
C4' C Uiso 0.8284(3) 0.40620(10) 0.8019(2) 1.000 0.0274(5) . . . .
C5 C Uiso 0.9337(3) 0.20070(10) 0.5720(2) 1.000 0.0282(5) . . . .
C5' C Uiso 0.9028(3) 0.34070(10) 0.8359(2) 1.000 0.0250(5) . . . .
C6 C Uiso 0.9339(4) 0.15880(10) 0.4821(2) 1.000 0.0369(6) . . . .
C6' C Uiso 1.1053(3) 0.33890(10) 0.8816(2) 1.000 0.0236(5) . . . .
C7 C Uiso 0.9372(4) 0.18020(10) 0.3715(2) 1.000 0.0383(6) . . . .
C7' C Uiso 1.1659(3) 0.35910(10) 0.9945(2) 1.000 0.0271(5) . . . .
C8 C Uiso 0.9402(4) 0.2453(2) 0.3488(2) 1.000 0.0388(6) . . . .
C8' C Uiso 1.0278(4) 0.38670(10) 1.0796(2) 1.000 0.0367(6) . . . .
C9 C Uiso 0.9784(3) 0.28780(10) 0.4383(2) 1.000 0.0320(5) . . . .
C9' C Uiso 1.3716(4) 0.37840(10) 1.0101(2) 1.000 0.0362(6) . . . .
C10 C Uiso 0.9321(3) 0.26810(10) 0.5503(2) 1.000 0.0258(5) . . . .
C10' C Uiso 0.7710(4) 0.48940(10) 0.6585(2) 1.000 0.0370(6) . . . .
C11 C Uiso 0.9360(4) 0.17160(10) 0.6879(2) 1.000 0.0337(5) . . . .

loop_
_atom_type_symbol
_atom_type_description
_atom_type_scat_dispersion_real
_atom_type_scat_dispersion_imag
_atom_type_scat_source
C C 0.0181 0.0091 ' International Tables Vol C Tables 4.2.6.8 and 6.1.1.4'
O O 0.0492 0.0322 ' International Tables Vol C Tables 4.2.6.8 and 6.1.1.4'

loop_
_geom_angle_atom_site_label_1
_geom_angle_atom_site_label_2
_geom_angle_atom_site_label_3
_geom_angle
_geom_angle_site_symmetry_1
_geom_angle_site_symmetry_2
_geom_angle_site_symmetry_3
_geom_angle_publ_flag
C2 O1 C9 121.3(2) . . . yes
C4 O3 C5' 121.41(16) . . . yes
C6' O5 C7' 60.78(14) . . . yes
O1 C2 O2 115.6(2) . . . yes
O1 C2 C3 118.80(19) . . . yes
O2 C2 C3 125.6(2) . . . yes
C1' C2' C3' 127.8(3) . . . no
C2 C3 C3' 119.48(18) . . . no
C2 C3 C4 118.5(2) . . . no
C3' C3 C4 122.0(2) . . . no
C2' C3' C3 108.22(19) . . . no
C2' C3' C4' 115.2(2) . . . no
C2' C3' C10' 108.03(18) . . . no
C3 C3' C4' 108.01(17) . . . no
C3 C3' C10' 111.71(19) . . . no
C4' C3' C10' 105.69(18) . . . no
O3 C4 C3 124.4(2) . . . yes
O3 C4 C10 113.36(18) . . . yes
C3 C4 C10 122.2(2) . . . no
C3' C4' C5' 116.86(18) . . . no
C6 C5 C10 118.6(2) . . . no
C6 C5 C11 117.35(19) . . . no
C10 C5 C11 124.1(2) . . . no
O3 C5' O4 104.70(17) . . . yes
O3 C5' C4' 110.47(18) . . . yes
O3 C5' C6' 104.97(17) . . . yes
O4 C5' C4' 107.30(18) . . . yes
O4 C5' C6' 112.8(2) . . . yes
C4' C5' C6' 116.04(17) . . . no
C5 C6 C7 122.3(2) . . . no
O5 C6' C5' 114.98(17) . . . yes
O5 C6' C7' 60.44(14) . . . yes
C5' C6' C7' 126.15(19) . . . no
C6 C7 C8 120.0(2) . . . no
O5 C7' C6' 58.78(13) . . . yes
O5 C7' C8' 115.88(17) . . . yes
O5 C7' C9' 114.08(17) . . . yes
C6' C7' C8' 122.65(19) . . . no
C6' C7' C9' 117.62(19) . . . no
C8' C7' C9' 115.1(2) . . . no
C7 C8 C9 117.9(2) . . . no
O1 C9 C8 112.4(2) . . . yes
O1 C9 C10 117.6(2) . . . yes
C8 C9 C10 119.0(2) . . . no
C4 C10 C5 126.0(2) . . . no
C4 C10 C9 116.31(19) . . . no
C5 C10 C9 116.6(2) . . . no

loop_
_geom_bond_atom_site_label_1
_geom_bond_atom_site_label_2
_geom_bond_distance
_geom_bond_site_symmetry_1
_geom_bond_site_symmetry_2
_geom_bond_publ_flag
O1 C2 1.376(3) . . yes
O1 C9 1.396(3) . . yes
O2 C2 1.212(3) . . yes
O3 C4 1.337(3) . . yes
O3 C5' 1.468(3) . . yes
O4 C5' 1.378(3) . . yes
O5 C6' 1.442(3) . . yes
O5 C7' 1.467(3) . . yes
C1' C2' 1.295(5) . . no
C2 C3 1.451(3) . . no
C2' C3' 1.526(3) . . no
C3 C3' 1.523(3) . . no
C3 C4 1.367(3) . . no
C3' C4' 1.542(3) . . no
C3' C10' 1.548(3) . . no
C4 C10 1.460(3) . . no
C4' C5' 1.510(3) . . no
C5 C6 1.380(3) . . no
C5 C10 1.423(3) . . no
C5 C11 1.508(3) . . no
C5' C6' 1.513(3) . . no
C6 C7 1.392(3) . . no
C6' C7' 1.472(3) . . no
C7 C8 1.378(5) . . no
C7' C8' 1.511(3) . . no
C7' C9' 1.500(3) . . no
C8 C9 1.410(4) . . no
C9 C10 1.434(3) . . no

loop_
_geom_torsion_atom_site_label_1
_geom_torsion_atom_site_label_2
_geom_torsion_atom_site_label_3
_geom_torsion_atom_site_label_4
_geom_torsion
_geom_torsion_site_symmetry_1
_geom_torsion_site_symmetry_2
_geom_torsion_site_symmetry_3
_geom_torsion_site_symmetry_4
_geom_torsion_publ_flag
C9 O1 C2 O2 160.7(2) . . . . no
C9 O1 C2 C3 -20.5(4) . . . . no
C2 O1 C9 C8 171.7(2) . . . . no
C2 O1 C9 C10 27.9(3) . . . . no
C5' O3 C4 C3 -5.2(3) . . . . no
C5' O3 C4 C10 177.08(19) . . . . no
C4 O3 C5' O4 142.6(2) . . . . no
C4 O3 C5' C4' 27.4(3) . . . . no
C4 O3 C5' C6' -98.4(2) . . . . no
C7' O5 C6' C5' -118.9(2) . . . . no
C6' O5 C7' C8' 114.0(2) . . . . no
C6' O5 C7' C9' -108.8(2) . . . . no
O1 C2 C3 C3' -174.0(2) . . . . no
O1 C2 C3 C4 7.8(3) . . . . no
O2 C2 C3 C3' 4.7(4) . . . . no
O2 C2 C3 C4 -173.5(3) . . . . no
C1' C2' C3' C3 -142.3(2) . . . . no
C1' C2' C3' C4' -21.3(3) . . . . no
C1' C2' C3' C10' 96.6(3) . . . . no
C2 C3 C3' C2' -71.7(3) . . . . no
C2 C3 C3' C4' 162.9(2) . . . . no
C2 C3 C3' C10' 47.1(3) . . . . no
C4 C3 C3' C2' 106.5(2) . . . . no
C4 C3 C3' C4' -18.9(3) . . . . no
C4 C3 C3' C10' -134.7(2) . . . . no
C2 C3 C4 O3 179.1(2) . . . . no
C2 C3 C4 C10 -3.3(3) . . . . no
C3' C3 C4 O3 0.9(3) . . . . no
C3' C3 C4 C10 178.48(19) . . . . no
C2' C3' C4' C5' -78.8(2) . . . . no
C3 C3' C4' C5' 42.4(2) . . . . no
C10' C3' C4' C5' 162.04(18) . . . . no
O3 C4 C10 C5 -3.8(3) . . . . no
O3 C4 C10 C9 -171.66(19) . . . . no
C3 C4 C10 C5 178.4(2) . . . . no
C3 C4 C10 C9 10.5(3) . . . . no
C3' C4' C5' O3 -47.2(2) . . . . no
C3' C4' C5' O4 -160.73(19) . . . . no
C3' C4' C5' C6' 72.1(3) . . . . no
C10 C5 C6 C7 1.6(4) . . . . no
C11 C5 C6 C7 -178.2(2) . . . . no
C6 C5 C10 C4 177.2(2) . . . . no
C6 C5 C10 C9 -15.0(3) . . . . no
C11 C5 C10 C4 -3.1(3) . . . . no
C11 C5 C10 C9 164.8(2) . . . . no
O3 C5' C6' O5 -90.9(2) . . . . no
O3 C5' C6' C7' -161.42(19) . . . . no
O4 C5' C6' O5 22.5(3) . . . . no
O4 C5' C6' C7' -48.0(3) . . . . no
C4' C5' C6' O5 146.85(19) . . . . no
C4' C5' C6' C7' 76.3(3) . . . . no
C5 C6 C7 C8 -0.1(4) . . . . no
O5 C6' C7' C8' -102.6(2) . . . . no
O5 C6' C7' C9' 102.8(2) . . . . no
C5' C6' C7' O5 100.8(2) . . . . no
C5' C6' C7' C8' -1.8(3) . . . . no
C5' C6' C7' C9' -156.4(2) . . . . no
C6 C7 C8 C9 12.5(4) . . . . no
C7 C8 C9 O1 -169.7(2) . . . . no
C7 C8 C9 C10 -26.5(4) . . . . no
O1 C9 C10 C4 -22.0(3) . . . . no
O1 C9 C10 C5 169.02(19) . . . . no
C8 C9 C10 C4 -163.4(2) . . . . no
C8 C9 C10 C5 27.6(3) . . . . no
